data_7061375
loop_
_publ_author_name
'Ram\'irez-Rave, Sandra'
'Flores-Alamo, Marcos'
'Yatsimirsky, Anatoly K.'

_publ_section_title
;
 Structures, solvatochromism, protonation and photoswitching of
 tetra-(ortho)substituted azobenzenes bearing 3,5-dimethoxy groups
;
_journal_issue 13
_journal_name_full 'New Journal of Chemistry'
_journal_page_first 5996
_journal_page_last 6008
_journal_paper_doi 10.1039/D1NJ05699A
_journal_volume 46
_journal_year 2022
_chemical_formula_moiety '2(C14 H13 Cl2 N3 O2), H2 O'
_chemical_formula_sum 'C28 H28 Cl4 N6 O5'
_chemical_formula_weight 670.36
_space_group_IT_number 14
_space_group_name_Hall '-P 2yn'
_space_group_name_H-M_alt 'P 1 21/n 1'
_symmetry_cell_setting monoclinic
_symmetry_Int_Tables_number 14
_symmetry_space_group_name_Hall '-P 2yn'
_symmetry_space_group_name_H-M 'P 1 21/n 1'
_atom_sites_solution_hydrogens mixed
_audit_conform_dict_location ftp://ftp.iucr.org/pub/cif_core.dic
_audit_conform_dict_name cif_core.dic
_audit_conform_dict_version 2.4.5
_audit_creation_date 2022-01-14T11:12:19-00:00
_audit_creation_method 'WinGX routine CIF_UPDATE'
_audit_update_record
;
2022-01-14 deposited with the CCDC.	2022-02-25 downloaded from the CCDC.
;
_cell_angle_alpha 90
_cell_angle_beta 90.810(6)
_cell_angle_gamma 90
_cell_formula_units_Z 4
_cell_length_a 17.9651(13)
_cell_length_b 7.7876(4)
_cell_length_c 23.1518(16)
_cell_measurement_reflns_used 4144
_cell_measurement_temperature 130(2)
_cell_measurement_theta_max 29.4521
_cell_measurement_theta_min 3.3423
_cell_volume 3238.7(4)
_computing_cell_refinement
;
        CrysAlisPro, Agilent Technologies,
        Version 1.171.36.32 (release 02-08-2013 CrysAlis171 .NET)
        (compiled Aug  2 2013,16:46:58)
;
_computing_data_collection
;
        CrysAlisPro, Agilent Technologies,
        Version 1.171.36.32 (release 02-08-2013 CrysAlis171 .NET)
        (compiled Aug  2 2013,16:46:58)
;
_computing_data_reduction
;
        CrysAlisPro, Agilent Technologies,
        Version 1.171.36.32 (release 02-08-2013 CrysAlis171 .NET)
        (compiled Aug  2 2013,16:46:58)
;
_computing_molecular_graphics
;
          'Ortep-3 for Windows (Farrugia, 1997)'
      L. J. Farrugia, J. Appl. Crystallogr., 1997, 30, 565.
;
_computing_publication_material
;	
        'WinGX publication routines (Farrugia, 1999)'				 
	L. J. Farrugia, J. Appl. Crystallogr., 1999, 32, 837-838.
;
_computing_structure_refinement
;
      'SHELXS-2018 (Sheldrick, 2015)'
      Sheldrick, G. M. (2015). Acta Cryst. C71, 3--8.
;
_computing_structure_solution
;
      'SHELXS-2018 (Sheldrick, 2015)'
      Sheldrick, G. M. (2015). Acta Cryst. A71, 3--8.
;
_diffrn_ambient_temperature 130(2)
_diffrn_detector_area_resol_mean 10.4685
_diffrn_measured_fraction_theta_full 0.998
_diffrn_measured_fraction_theta_max 0.869
_diffrn_measurement_device_type 'Xcalibur, Atlas, Gemini'
_diffrn_measurement_method '\w scans'
_diffrn_orient_matrix_UB_11 0.0371417
_diffrn_orient_matrix_UB_12 -0.0003073
_diffrn_orient_matrix_UB_13 -0.0100044
_diffrn_orient_matrix_UB_21 -0.0133942
_diffrn_orient_matrix_UB_22 -0.004463
_diffrn_orient_matrix_UB_23 -0.0289195
_diffrn_orient_matrix_UB_31 -0.0005359
_diffrn_orient_matrix_UB_32 0.0909842
_diffrn_orient_matrix_UB_33 -0.0014359
_diffrn_radiation_monochromator graphite
_diffrn_radiation_type MoK\a
_diffrn_radiation_wavelength 0.71073
_diffrn_reflns_av_R_equivalents 0.0434
_diffrn_reflns_av_unetI/netI 0.0706
_diffrn_reflns_Laue_measured_fraction_full 0.998
_diffrn_reflns_Laue_measured_fraction_max 0.869
_diffrn_reflns_limit_h_max 24
_diffrn_reflns_limit_h_min -23
_diffrn_reflns_limit_k_max 10
_diffrn_reflns_limit_k_min -10
_diffrn_reflns_limit_l_max 29
_diffrn_reflns_limit_l_min -31
_diffrn_reflns_number 22474
_diffrn_reflns_point_group_measured_fraction_full 0.998
_diffrn_reflns_point_group_measured_fraction_max 0.869
_diffrn_reflns_theta_full 25.242
_diffrn_reflns_theta_max 29.452
_diffrn_reflns_theta_min 3.342
_exptl_absorpt_coefficient_mu 0.411
_exptl_absorpt_correction_T_max 0.964
_exptl_absorpt_correction_T_min 0.881
_exptl_absorpt_correction_type analytical
_exptl_absorpt_process_details
;
        CrysAlisPro, Agilent Technologies,
        Version 1.171.36.32 (release 02-08-2013 CrysAlis171 .NET)
        (compiled Aug  2 2013,16:46:58)
        Analytical numeric absorption correction using a multifaceted crystal
                        model based on expressions derived by R.C. Clark & J.S.
        (Clark, R. C. & Reid, J. S. (1995). Acta Cryst. A51, 887-897)
;
_exptl_crystal_colour brown
_exptl_crystal_density_diffrn 1.375
_exptl_crystal_description needle
_exptl_crystal_F_000 1384
_exptl_crystal_size_max 0.59
_exptl_crystal_size_mid 0.1
_exptl_crystal_size_min 0.09
_refine_diff_density_max 1.11
_refine_diff_density_min -0.346
_refine_diff_density_rms 0.094
_refine_ls_extinction_method none
_refine_ls_goodness_of_fit_ref 1.039
_refine_ls_hydrogen_treatment mixed
_refine_ls_matrix_type full
_refine_ls_number_parameters 408
_refine_ls_number_reflns 7803
_refine_ls_number_restraints 4
_refine_ls_restrained_S_all 1.039
_refine_ls_R_factor_all 0.1038
_refine_ls_R_factor_gt 0.0656
_refine_ls_shift/su_max 0
_refine_ls_shift/su_mean 0
_refine_ls_structure_factor_coef Fsqd
_refine_ls_weighting_details 'w=1/[\s^2^(Fo^2^)+(0.0851P)^2^+5.3041P] where P=(Fo^2^+2Fc^2^)/3'
_refine_ls_weighting_scheme calc
_refine_ls_wR_factor_gt 0.1682
_refine_ls_wR_factor_ref 0.1931
_reflns_Friedel_coverage 0
_reflns_number_gt 5271
_reflns_number_total 7803
_reflns_threshold_expression 'I > 2\s(I)'
_cod_data_source_file d1nj05699a2.cif
_cod_data_source_block azo4cl-114_sq-REV2
_cod_depositor_comments 'Adding full bibliography for 7061374--7061375.cif.'
_cod_original_sg_symbol_H-M 'P 21/n'
_cod_database_code 7061375
_shelx_estimated_absorpt_t_min 0.793
_shelx_estimated_absorpt_t_max 0.964

loop_
_symmetry_equiv_pos_as_xyz
'x, y, z'
'-x+1/2, y+1/2, -z+1/2'
'-x, -y, -z'
'x-1/2, -y-1/2, z-1/2'

loop_
_atom_site_label
_atom_site_type_symbol
_atom_site_fract_x
_atom_site_fract_y
_atom_site_fract_z
_atom_site_U_iso_or_equiv
_atom_site_adp_type
_atom_site_occupancy
_atom_site_site_symmetry_order
_atom_site_calc_flag
_atom_site_refinement_flags_posn
_atom_site_refinement_flags_adp
_atom_site_refinement_flags_occupancy
_atom_site_disorder_assembly
_atom_site_disorder_group
C1 C 0.31739(19) 0.5691(4) 0.33889(14) 0.0231(7) Uani 1 1 d . . . . .
C2 C 0.26787(18) 0.6611(4) 0.30101(14) 0.0237(7) Uani 1 1 d . . . . .
C3 C 0.29422(19) 0.7487(4) 0.25420(14) 0.0239(7) Uani 1 1 d . . . . .
H3 H 0.260543 0.808544 0.22942 0.029 Uiso 1 1 calc R U . . .
C4 C 0.37080(19) 0.7505(4) 0.24267(14) 0.0242(7) Uani 1 1 d . . . . .
C5 C 0.42115(19) 0.6622(4) 0.27920(14) 0.0232(7) Uani 1 1 d . . . . .
H5 H 0.472809 0.660683 0.270984 0.028 Uiso 1 1 calc R U . . .
C6 C 0.39470(19) 0.5786(4) 0.32661(15) 0.0256(7) Uani 1 1 d . . . . .
C7 C 0.1446(2) 0.7595(5) 0.2811(2) 0.0426(10) Uani 1 1 d . . . . .
H7A H 0.146456 0.723153 0.240636 0.064 Uiso 1 1 calc R U . . .
H7B H 0.158882 0.880608 0.284131 0.064 Uiso 1 1 calc R U . . .
H7C H 0.093903 0.744615 0.295407 0.064 Uiso 1 1 calc R U . . .
C8 C 0.5194(2) 0.5206(5) 0.35844(18) 0.0391(9) Uani 1 1 d . . . . .
H8A H 0.534552 0.471106 0.32151 0.059 Uiso 1 1 calc R U . . .
H8B H 0.546322 0.463292 0.390107 0.059 Uiso 1 1 calc R U . . .
H8C H 0.531052 0.643579 0.358955 0.059 Uiso 1 1 calc R U . . .
C9 C 0.22422(18) 0.3462(4) 0.44912(14) 0.0250(7) Uani 1 1 d . . . . .
C10 C 0.2396(2) 0.1709(5) 0.45303(17) 0.0329(8) Uani 1 1 d . . . . .
C11 C 0.2287(2) 0.0808(5) 0.50389(18) 0.0385(9) Uani 1 1 d . . . . .
H11 H 0.24034 -0.038083 0.505931 0.046 Uiso 1 1 calc R U . . .
C12 C 0.2010(2) 0.1645(6) 0.55151(17) 0.0397(10) Uani 1 1 d . . . . .
H12 H 0.193808 0.102827 0.586393 0.048 Uiso 1 1 calc R U . . .
C13 C 0.1836(2) 0.3367(5) 0.54894(16) 0.0348(9) Uani 1 1 d . . . . .
H13 H 0.16429 0.394411 0.58161 0.042 Uiso 1 1 calc R U . . .
C14 C 0.1950(2) 0.4236(4) 0.49764(15) 0.0273(7) Uani 1 1 d . . . . .
Cl1 Cl 0.27120(7) 0.06136(14) 0.39299(5) 0.0547(3) Uani 1 1 d . . . . .
Cl2 Cl 0.17255(6) 0.64049(11) 0.49431(4) 0.0394(3) Uani 1 1 d . . . . .
N1 N 0.30008(16) 0.4778(3) 0.38814(12) 0.0252(6) Uani 1 1 d . . . . .
N2 N 0.23224(17) 0.4394(4) 0.39631(12) 0.0288(6) Uani 1 1 d . . . . .
N3 N 0.39688(18) 0.8361(4) 0.19637(13) 0.0312(7) Uani 1 1 d D . . . .
H3G H 0.3645(19) 0.898(5) 0.1737(15) 0.037 Uiso 1 1 d D U . . .
H3F H 0.4471(11) 0.849(5) 0.1924(18) 0.037 Uiso 1 1 d D U . . .
O1 O 0.19510(13) 0.6570(3) 0.31504(10) 0.0295(5) Uani 1 1 d . . . . .
O2 O 0.44056(14) 0.4970(3) 0.36543(11) 0.0316(6) Uani 1 1 d . . . . .
C1B C 0.61483(18) 1.0065(4) 0.24284(14) 0.0215(7) Uani 1 1 d . . . . .
C2B C 0.68681(18) 1.0808(4) 0.23579(13) 0.0202(6) Uani 1 1 d . . . . .
C3B C 0.72124(18) 1.1679(4) 0.28036(14) 0.0219(6) Uani 1 1 d . . . . .
H3BA H 0.768237 1.220405 0.27443 0.026 Uiso 1 1 calc R U . . .
C4B C 0.68770(19) 1.1798(4) 0.33439(14) 0.0242(7) Uani 1 1 d . . . . .
C5B C 0.6154(2) 1.1188(4) 0.34206(15) 0.0272(7) Uani 1 1 d . . . . .
H5B H 0.591476 1.13225 0.378119 0.033 Uiso 1 1 calc R U . . .
C6B C 0.57898(19) 1.0384(4) 0.29632(15) 0.0247(7) Uani 1 1 d . . . . .
C7B C 0.78682(19) 1.1483(5) 0.17338(15) 0.0291(8) Uani 1 1 d . . . . .
H7BA H 0.803237 1.125334 0.133941 0.044 Uiso 1 1 calc R U . . .
H7BB H 0.824018 1.104454 0.201018 0.044 Uiso 1 1 calc R U . . .
H7BC H 0.78098 1.272362 0.178796 0.044 Uiso 1 1 calc R U . . .
C8B C 0.4670(2) 1.0207(5) 0.35038(18) 0.0415(10) Uani 1 1 d . . . . .
H8BA H 0.417094 0.970793 0.347021 0.062 Uiso 1 1 calc R U . . .
H8BB H 0.463031 1.145548 0.354757 0.062 Uiso 1 1 calc R U . . .
H8BC H 0.492857 0.972354 0.384215 0.062 Uiso 1 1 calc R U . . .
C9B C 0.55641(18) 0.7252(4) 0.13119(14) 0.0216(7) Uani 1 1 d . . . . .
C10B C 0.50837(19) 0.7862(4) 0.08796(14) 0.0242(7) Uani 1 1 d . . . . .
C11B C 0.4619(2) 0.6788(5) 0.05652(15) 0.0299(8) Uani 1 1 d . . . . .
H11B H 0.430507 0.723853 0.026826 0.036 Uiso 1 1 calc R U . . .
C12B C 0.4616(2) 0.5054(5) 0.06876(17) 0.0351(9) Uani 1 1 d . . . . .
H12B H 0.429865 0.430501 0.047368 0.042 Uiso 1 1 calc R U . . .
C13B C 0.5071(2) 0.4406(4) 0.11191(17) 0.0324(8) Uani 1 1 d . . . . .
H13B H 0.506307 0.321567 0.120826 0.039 Uiso 1 1 calc R U . . .
C14B C 0.55404(19) 0.5504(4) 0.14213(15) 0.0248(7) Uani 1 1 d . . . . .
Cl1B Cl 0.50287(6) 1.00531(11) 0.07600(4) 0.0344(2) Uani 1 1 d . . . . .
Cl2B Cl 0.61035(5) 0.46356(11) 0.19642(4) 0.0357(2) Uani 1 1 d . . . . .
N1B N 0.57537(15) 0.9004(3) 0.20541(12) 0.0212(6) Uani 1 1 d . . . . .
N2B N 0.60717(15) 0.8377(3) 0.16147(11) 0.0217(6) Uani 1 1 d . . . . .
N3B N 0.72628(18) 1.2500(4) 0.37938(13) 0.0309(7) Uani 1 1 d D . . . .
H3J H 0.701(2) 1.267(5) 0.4120(12) 0.037 Uiso 1 1 d D U . . .
H3H H 0.7705(14) 1.299(5) 0.3711(17) 0.037 Uiso 1 1 d D U . . .
O1B O 0.71728(12) 1.0650(3) 0.18269(9) 0.0224(5) Uani 1 1 d . . . . .
O2B O 0.50811(14) 0.9821(3) 0.29950(11) 0.0354(6) Uani 1 1 d . . . . .
O1W O 0.4276(3) 0.4272(7) 0.4867(2) 0.0458(11) Uani 0.497(5) 1 d G . P A 1
H1WA H 0.382784 0.450132 0.498145 0.069 Uiso 0.497(5) 1 d G U P A 1
H1WB H 0.429147 0.322925 0.473324 0.069 Uiso 0.497(5) 1 d G U P A 1
O2W O 0.3540(3) 0.7333(7) 0.5060(2) 0.0458(11) Uani 0.503(5) 1 d G . P A 2
H2WA H 0.378987 0.638508 0.510672 0.069 Uiso 0.503(5) 1 d G U P A 2
H2WB H 0.33384 0.751689 0.539417 0.069 Uiso 0.503(5) 1 d G U P A 2

loop_
_atom_site_aniso_label
_atom_site_aniso_U_11
_atom_site_aniso_U_22
_atom_site_aniso_U_33
_atom_site_aniso_U_23
_atom_site_aniso_U_13
_atom_site_aniso_U_12
C1 0.0271(17) 0.0207(15) 0.0215(16) 0.0013(13) -0.0006(13) -0.0011(13)
C2 0.0228(17) 0.0227(15) 0.0256(17) -0.0022(13) 0.0009(13) -0.0008(13)
C3 0.0254(17) 0.0237(15) 0.0224(16) 0.0020(13) -0.0013(13) 0.0017(13)
C4 0.0271(17) 0.0231(15) 0.0224(16) -0.0035(13) 0.0010(13) -0.0033(13)
C5 0.0250(17) 0.0206(15) 0.0239(16) 0.0009(13) 0.0002(13) -0.0011(13)
C6 0.0297(18) 0.0201(15) 0.0269(17) -0.0003(13) -0.0052(14) 0.0003(13)
C7 0.025(2) 0.048(2) 0.055(3) 0.021(2) 0.0038(18) 0.0098(17)
C8 0.028(2) 0.043(2) 0.046(2) 0.0145(19) -0.0054(17) 0.0018(17)
C9 0.0240(17) 0.0268(16) 0.0242(17) 0.0039(14) -0.0005(13) -0.0024(13)
C10 0.033(2) 0.0292(17) 0.037(2) 0.0014(16) 0.0012(15) 0.0033(15)
C11 0.035(2) 0.0285(18) 0.051(3) 0.0188(18) -0.0071(18) -0.0037(16)
C12 0.037(2) 0.051(2) 0.031(2) 0.0192(18) -0.0054(16) -0.0121(18)
C13 0.031(2) 0.050(2) 0.0226(18) 0.0025(17) -0.0028(14) -0.0080(17)
C14 0.0276(18) 0.0272(16) 0.0270(18) -0.0001(14) -0.0043(14) -0.0030(14)
Cl1 0.0643(8) 0.0378(5) 0.0624(7) -0.0066(5) 0.0212(6) 0.0139(5)
Cl2 0.0466(6) 0.0272(4) 0.0441(6) -0.0092(4) -0.0047(4) -0.0005(4)
N1 0.0301(16) 0.0209(13) 0.0246(14) 0.0011(11) 0.0039(12) 0.0000(11)
N2 0.0304(16) 0.0305(15) 0.0256(15) 0.0068(12) 0.0011(12) -0.0017(12)
N3 0.0286(16) 0.0367(16) 0.0286(16) 0.0080(13) 0.0044(13) 0.0002(13)
O1 0.0245(13) 0.0313(13) 0.0328(13) 0.0110(11) 0.0018(10) 0.0027(10)
O2 0.0258(13) 0.0342(13) 0.0346(14) 0.0115(11) -0.0064(10) 0.0015(10)
C1B 0.0248(17) 0.0163(14) 0.0231(16) -0.0006(12) -0.0021(13) -0.0011(12)
C2B 0.0237(16) 0.0160(13) 0.0207(16) 0.0010(12) -0.0035(12) 0.0030(12)
C3B 0.0226(16) 0.0197(14) 0.0233(16) 0.0012(13) -0.0030(12) -0.0027(12)
C4B 0.0334(19) 0.0170(14) 0.0222(16) 0.0012(12) -0.0062(13) -0.0018(13)
C5B 0.0339(19) 0.0241(16) 0.0238(17) -0.0040(14) 0.0024(14) -0.0038(14)
C6B 0.0249(17) 0.0199(14) 0.0294(18) -0.0032(13) 0.0019(13) -0.0035(13)
C7B 0.0246(18) 0.0380(19) 0.0247(17) 0.0003(15) 0.0003(13) -0.0048(15)
C8B 0.037(2) 0.046(2) 0.042(2) -0.0189(19) 0.0149(18) -0.0121(18)
C9B 0.0219(16) 0.0213(15) 0.0216(16) -0.0042(13) 0.0006(12) 0.0000(12)
C10B 0.0248(17) 0.0230(15) 0.0247(17) -0.0021(13) -0.0002(13) 0.0033(13)
C11B 0.0289(18) 0.0341(18) 0.0265(18) -0.0091(15) -0.0078(14) 0.0016(15)
C12B 0.0279(19) 0.0359(19) 0.041(2) -0.0163(17) -0.0063(16) -0.0047(15)
C13B 0.034(2) 0.0213(16) 0.042(2) -0.0112(15) -0.0001(16) -0.0023(14)
C14B 0.0248(17) 0.0220(15) 0.0275(17) -0.0012(13) -0.0021(13) 0.0028(13)
Cl1B 0.0459(6) 0.0249(4) 0.0321(5) 0.0022(3) -0.0104(4) 0.0047(4)
Cl2B 0.0425(5) 0.0258(4) 0.0384(5) 0.0042(4) -0.0102(4) 0.0040(4)
N1B 0.0223(14) 0.0179(12) 0.0235(14) -0.0009(11) -0.0025(11) -0.0007(10)
N2B 0.0243(14) 0.0197(12) 0.0210(13) -0.0036(11) -0.0028(11) 0.0005(11)
N3B 0.0375(18) 0.0341(16) 0.0211(15) -0.0016(13) -0.0044(13) -0.0131(14)
O1B 0.0210(11) 0.0256(11) 0.0206(11) -0.0020(9) -0.0007(9) -0.0039(9)
O2B 0.0289(14) 0.0417(14) 0.0359(14) -0.0166(12) 0.0105(11) -0.0124(11)
O1W 0.039(2) 0.085(3) 0.0131(17) -0.0017(19) 0.0043(15) 0.010(2)
O2W 0.039(2) 0.085(3) 0.0131(17) -0.0017(19) 0.0043(15) 0.010(2)

loop_
_atom_type_symbol
_atom_type_description
_atom_type_scat_dispersion_real
_atom_type_scat_dispersion_imag
_atom_type_scat_source
C C 0.0033 0.0016 'International Tables Vol C Tables 4.2.6.8 and 6.1.1.4'
H H 0 0 'International Tables Vol C Tables 4.2.6.8 and 6.1.1.4'
Cl Cl 0.1484 0.1585 'International Tables Vol C Tables 4.2.6.8 and 6.1.1.4'
N N 0.0061 0.0033 'International Tables Vol C Tables 4.2.6.8 and 6.1.1.4'
O O 0.0106 0.006 'International Tables Vol C Tables 4.2.6.8 and 6.1.1.4'

loop_
_exptl_crystal_face_index_h
_exptl_crystal_face_index_k
_exptl_crystal_face_index_l
_exptl_crystal_face_perp_dist
2 1 32 0.0492
-2 -1 -32 0.0492
0 11 -1 0.2909
0 -11 1 0.2909
-25 0 4 0.0462
25 0 -4 0.0462

loop_
_geom_angle_atom_site_label_1
_geom_angle_atom_site_label_2
_geom_angle_atom_site_label_3
_geom_angle
_geom_angle_site_symmetry_1
_geom_angle_site_symmetry_3
_geom_angle_publ_flag
N1 C1 C6 115.0(3) . . ?
N1 C1 C2 128.1(3) . . ?
C6 C1 C2 116.8(3) . . ?
O1 C2 C3 123.2(3) . . ?
O1 C2 C1 115.8(3) . . ?
C3 C2 C1 121.0(3) . . ?
C2 C3 C4 120.3(3) . . ?
C2 C3 H3 119.8 . . ?
C4 C3 H3 119.8 . . ?
N3 C4 C3 120.4(3) . . ?
N3 C4 C5 119.3(3) . . ?
C3 C4 C5 120.2(3) . . ?
C6 C5 C4 119.1(3) . . ?
C6 C5 H5 120.4 . . ?
C4 C5 H5 120.4 . . ?
C5 C6 O2 122.4(3) . . ?
C5 C6 C1 122.4(3) . . ?
O2 C6 C1 115.2(3) . . ?
O1 C7 H7A 109.5 . . ?
O1 C7 H7B 109.5 . . ?
H7A C7 H7B 109.5 . . ?
O1 C7 H7C 109.5 . . ?
H7A C7 H7C 109.5 . . ?
H7B C7 H7C 109.5 . . ?
O2 C8 H8A 109.5 . . ?
O2 C8 H8B 109.5 . . ?
H8A C8 H8B 109.5 . . ?
O2 C8 H8C 109.5 . . ?
H8A C8 H8C 109.5 . . ?
H8B C8 H8C 109.5 . . ?
C14 C9 C10 116.7(3) . . ?
C14 C9 N2 121.1(3) . . ?
C10 C9 N2 121.9(3) . . ?
C11 C10 C9 121.3(4) . . ?
C11 C10 Cl1 118.9(3) . . ?
C9 C10 Cl1 119.8(3) . . ?
C12 C11 C10 119.7(3) . . ?
C12 C11 H11 120.1 . . ?
C10 C11 H11 120.1 . . ?
C13 C12 C11 120.6(3) . . ?
C13 C12 H12 119.7 . . ?
C11 C12 H12 119.7 . . ?
C12 C13 C14 118.5(4) . . ?
C12 C13 H13 120.8 . . ?
C14 C13 H13 120.8 . . ?
C9 C14 C13 123.1(3) . . ?
C9 C14 Cl2 118.5(3) . . ?
C13 C14 Cl2 118.4(3) . . ?
N2 N1 C1 118.1(3) . . ?
N1 N2 C9 110.8(3) . . ?
C4 N3 H3G 119(3) . . ?
C4 N3 H3F 119(3) . . ?
H3G N3 H3F 121(4) . . ?
C2 O1 C7 117.5(3) . . ?
C6 O2 C8 116.8(3) . . ?
N1B C1B C6B 114.4(3) . . ?
N1B C1B C2B 128.8(3) . . ?
C6B C1B C2B 116.7(3) . . ?
O1B C2B C3B 122.8(3) . . ?
O1B C2B C1B 116.3(3) . . ?
C3B C2B C1B 120.8(3) . . ?
C2B C3B C4B 120.6(3) . . ?
C2B C3B H3BA 119.7 . . ?
C4B C3B H3BA 119.7 . . ?
N3B C4B C5B 120.3(3) . . ?
N3B C4B C3B 119.4(3) . . ?
C5B C4B C3B 120.3(3) . . ?
C6B C5B C4B 119.1(3) . . ?
C6B C5B H5B 120.5 . . ?
C4B C5B H5B 120.5 . . ?
O2B C6B C5B 122.7(3) . . ?
O2B C6B C1B 115.4(3) . . ?
C5B C6B C1B 121.9(3) . . ?
O1B C7B H7BA 109.5 . . ?
O1B C7B H7BB 109.5 . . ?
H7BA C7B H7BB 109.5 . . ?
O1B C7B H7BC 109.5 . . ?
H7BA C7B H7BC 109.5 . . ?
H7BB C7B H7BC 109.5 . . ?
O2B C8B H8BA 109.5 . . ?
O2B C8B H8BB 109.5 . . ?
H8BA C8B H8BB 109.5 . . ?
O2B C8B H8BC 109.5 . . ?
H8BA C8B H8BC 109.5 . . ?
H8BB C8B H8BC 109.5 . . ?
C14B C9B C10B 116.4(3) . . ?
C14B C9B N2B 122.0(3) . . ?
C10B C9B N2B 121.6(3) . . ?
C11B C10B C9B 122.3(3) . . ?
C11B C10B Cl1B 118.7(3) . . ?
C9B C10B Cl1B 118.9(2) . . ?
C12B C11B C10B 119.2(3) . . ?
C12B C11B H11B 120.4 . . ?
C10B C11B H11B 120.4 . . ?
C13B C12B C11B 120.2(3) . . ?
C13B C12B H12B 119.9 . . ?
C11B C12B H12B 119.9 . . ?
C12B C13B C14B 119.4(3) . . ?
C12B C13B H13B 120.3 . . ?
C14B C13B H13B 120.3 . . ?
C13B C14B C9B 122.3(3) . . ?
C13B C14B Cl2B 118.0(3) . . ?
C9B C14B Cl2B 119.7(3) . . ?
N2B N1B C1B 119.9(3) . . ?
N1B N2B C9B 109.5(3) . . ?
C4B N3B H3J 117(3) . . ?
C4B N3B H3H 117(3) . . ?
H3J N3B H3H 125(4) . . ?
C2B O1B C7B 117.4(2) . . ?
C6B O2B C8B 118.3(3) . . ?
H1WA O1W H1WB 109.5 . . ?
H2WA O2W H2WB 104.5 . . ?

loop_
_geom_bond_atom_site_label_1
_geom_bond_atom_site_label_2
_geom_bond_distance
_geom_bond_site_symmetry_2
_geom_bond_publ_flag
C1 N1 1.383(4) . ?
C1 C6 1.423(5) . ?
C1 C2 1.433(5) . ?
C2 O1 1.352(4) . ?
C2 C3 1.371(5) . ?
C3 C4 1.405(5) . ?
C3 H3 0.95 . ?
C4 N3 1.352(4) . ?
C4 C5 1.409(5) . ?
C5 C6 1.367(5) . ?
C5 H5 0.95 . ?
C6 O2 1.367(4) . ?
C7 O1 1.434(4) . ?
C7 H7A 0.98 . ?
C7 H7B 0.98 . ?
C7 H7C 0.98 . ?
C8 O2 1.440(4) . ?
C8 H8A 0.98 . ?
C8 H8B 0.98 . ?
C8 H8C 0.98 . ?
C9 C14 1.384(5) . ?
C9 C10 1.396(5) . ?
C9 N2 1.431(4) . ?
C10 C11 1.387(5) . ?
C10 Cl1 1.733(4) . ?
C11 C12 1.380(6) . ?
C11 H11 0.95 . ?
C12 C13 1.378(6) . ?
C12 H12 0.95 . ?
C13 C14 1.385(5) . ?
C13 H13 0.95 . ?
C14 Cl2 1.738(4) . ?
N1 N2 1.272(4) . ?
N3 H3G 0.915(19) . ?
N3 H3F 0.914(19) . ?
C1B N1B 1.385(4) . ?
C1B C6B 1.425(5) . ?
C1B C2B 1.428(5) . ?
C2B O1B 1.358(4) . ?
C2B C3B 1.374(4) . ?
C3B C4B 1.399(5) . ?
C3B H3BA 0.95 . ?
C4B N3B 1.358(4) . ?
C4B C5B 1.397(5) . ?
C5B C6B 1.386(5) . ?
C5B H5B 0.95 . ?
C6B O2B 1.349(4) . ?
C7B O1B 1.427(4) . ?
C7B H7BA 0.98 . ?
C7B H7BB 0.98 . ?
C7B H7BC 0.98 . ?
C8B O2B 1.431(4) . ?
C8B H8BA 0.98 . ?
C8B H8BB 0.98 . ?
C8B H8BC 0.98 . ?
C9B C14B 1.385(4) . ?
C9B C10B 1.396(4) . ?
C9B N2B 1.439(4) . ?
C10B C11B 1.382(5) . ?
C10B Cl1B 1.731(3) . ?
C11B C12B 1.380(5) . ?
C11B H11B 0.95 . ?
C12B C13B 1.378(5) . ?
C12B H12B 0.95 . ?
C13B C14B 1.384(5) . ?
C13B H13B 0.95 . ?
C14B Cl2B 1.739(3) . ?
N1B N2B 1.271(4) . ?
N3B H3J 0.893(19) . ?
N3B H3H 0.905(19) . ?
O1W H1WA 0.87 . ?
O1W H1WB 0.8702 . ?
O2W H2WA 0.87 . ?
O2W H2WB 0.87 . ?

loop_
_geom_hbond_atom_site_label_D
_geom_hbond_atom_site_label_H
_geom_hbond_atom_site_label_A
_geom_hbond_distance_DH
_geom_hbond_distance_HA
_geom_hbond_distance_DA
_geom_hbond_angle_DHA
_geom_hbond_site_symmetry_A
_geom_hbond_publ_flag
C11 H11 Cl2 0.95 2.79 3.580(4) 140.6 1_545 yes
C13 H13 O1B 0.95 2.53 3.239(4) 131.1 4_576 yes
N3 H3G N2 0.915(19) 2.38(2) 3.239(4) 156(4) 2 yes
N3 H3G O1 0.915(19) 2.30(3) 3.006(4) 134(3) 2 yes
C7B H7BB Cl2B 0.98 2.86 3.796(4) 161.2 2_655 yes
C8B H8BA Cl1 0.98 2.93 3.681(4) 134.3 1_565 yes
C13B H13B Cl1B 0.95 2.67 3.491(3) 144.6 1_545 yes
N3B H3H N2B 0.905(19) 2.35(2) 3.224(4) 161(4) 2_655 yes
N3B H3H O1B 0.905(19) 2.43(4) 3.025(4) 124(3) 2_655 yes

loop_
_geom_torsion_atom_site_label_1
_geom_torsion_atom_site_label_2
_geom_torsion_atom_site_label_3
_geom_torsion_atom_site_label_4
_geom_torsion
_geom_torsion_site_symmetry_1
_geom_torsion_site_symmetry_2
_geom_torsion_site_symmetry_3
_geom_torsion_site_symmetry_4
_geom_torsion_publ_flag
N1 C1 C2 O1 -0.5(5) . . . . ?
C6 C1 C2 O1 -177.0(3) . . . . ?
N1 C1 C2 C3 178.7(3) . . . . ?
C6 C1 C2 C3 2.2(5) . . . . ?
O1 C2 C3 C4 178.7(3) . . . . ?
C1 C2 C3 C4 -0.3(5) . . . . ?
C2 C3 C4 N3 179.7(3) . . . . ?
C2 C3 C4 C5 0.0(5) . . . . ?
N3 C4 C5 C6 178.7(3) . . . . ?
C3 C4 C5 C6 -1.6(5) . . . . ?
C4 C5 C6 O2 -176.9(3) . . . . ?
C4 C5 C6 C1 3.6(5) . . . . ?
N1 C1 C6 C5 179.2(3) . . . . ?
C2 C1 C6 C5 -3.9(5) . . . . ?
N1 C1 C6 O2 -0.3(4) . . . . ?
C2 C1 C6 O2 176.6(3) . . . . ?
C14 C9 C10 C11 -2.4(5) . . . . ?
N2 C9 C10 C11 -177.4(3) . . . . ?
C14 C9 C10 Cl1 176.3(3) . . . . ?
N2 C9 C10 Cl1 1.3(5) . . . . ?
C9 C10 C11 C12 1.1(6) . . . . ?
Cl1 C10 C11 C12 -177.6(3) . . . . ?
C10 C11 C12 C13 0.3(6) . . . . ?
C11 C12 C13 C14 -0.3(6) . . . . ?
C10 C9 C14 C13 2.5(5) . . . . ?
N2 C9 C14 C13 177.5(3) . . . . ?
C10 C9 C14 Cl2 -178.3(3) . . . . ?
N2 C9 C14 Cl2 -3.3(4) . . . . ?
C12 C13 C14 C9 -1.2(5) . . . . ?
C12 C13 C14 Cl2 179.6(3) . . . . ?
C6 C1 N1 N2 -168.3(3) . . . . ?
C2 C1 N1 N2 15.2(5) . . . . ?
C1 N1 N2 C9 -179.7(3) . . . . ?
C14 C9 N2 N1 105.2(4) . . . . ?
C10 C9 N2 N1 -80.0(4) . . . . ?
C3 C2 O1 C7 -4.3(5) . . . . ?
C1 C2 O1 C7 174.8(3) . . . . ?
C5 C6 O2 C8 7.6(5) . . . . ?
C1 C6 O2 C8 -172.9(3) . . . . ?
N1B C1B C2B O1B 9.5(5) . . . . ?
C6B C1B C2B O1B -173.4(3) . . . . ?
N1B C1B C2B C3B -172.6(3) . . . . ?
C6B C1B C2B C3B 4.5(4) . . . . ?
O1B C2B C3B C4B -179.7(3) . . . . ?
C1B C2B C3B C4B 2.5(5) . . . . ?
C2B C3B C4B N3B 172.8(3) . . . . ?
C2B C3B C4B C5B -6.6(5) . . . . ?
N3B C4B C5B C6B -176.1(3) . . . . ?
C3B C4B C5B C6B 3.4(5) . . . . ?
C4B C5B C6B O2B -177.3(3) . . . . ?
C4B C5B C6B C1B 4.0(5) . . . . ?
N1B C1B C6B O2B -9.1(4) . . . . ?
C2B C1B C6B O2B 173.4(3) . . . . ?
N1B C1B C6B C5B 169.7(3) . . . . ?
C2B C1B C6B C5B -7.8(5) . . . . ?
C14B C9B C10B C11B -1.4(5) . . . . ?
N2B C9B C10B C11B 176.8(3) . . . . ?
C14B C9B C10B Cl1B 174.8(3) . . . . ?
N2B C9B C10B Cl1B -7.0(4) . . . . ?
C9B C10B C11B C12B 1.3(5) . . . . ?
Cl1B C10B C11B C12B -175.0(3) . . . . ?
C10B C11B C12B C13B 0.1(6) . . . . ?
C11B C12B C13B C14B -1.1(6) . . . . ?
C12B C13B C14B C9B 0.9(6) . . . . ?
C12B C13B C14B Cl2B 179.8(3) . . . . ?
C10B C9B C14B C13B 0.4(5) . . . . ?
N2B C9B C14B C13B -177.8(3) . . . . ?
C10B C9B C14B Cl2B -178.5(3) . . . . ?
N2B C9B C14B Cl2B 3.3(5) . . . . ?
C6B C1B N1B N2B -167.1(3) . . . . ?
C2B C1B N1B N2B 10.0(5) . . . . ?
C1B N1B N2B C9B 177.0(3) . . . . ?
C14B C9B N2B N1B -92.7(4) . . . . ?
C10B C9B N2B N1B 89.1(4) . . . . ?
C3B C2B O1B C7B -2.1(4) . . . . ?
C1B C2B O1B C7B 175.8(3) . . . . ?
C5B C6B O2B C8B 5.7(5) . . . . ?
C1B C6B O2B C8B -175.5(3) . . . . ?
